data_1529148
loop_
_publ_author_name
'Mueller, B.G.'
'Klein, W.'
'Jansen, M.'

_publ_section_title
;
 Hg4 O F6, das erste Quecksilberoxidfluorid
;
_journal_name_full 'Zeitschrift fuer Anorganische und Allgemeine Chemie'
_journal_page_first 1123
_journal_page_last 1125
_journal_volume 630
_journal_year 2004
_chemical_formula_sum 'F6 Hg4 O'
_chemical_name_systematic 'Hg4 O F6'
_space_group_IT_number 186
_symmetry_space_group_name_Hall 'P 6c -2c'
_symmetry_space_group_name_H-M 'P 63 m c'
_cell_angle_alpha 90
_cell_angle_beta 90
_cell_angle_gamma 120
_cell_formula_units_Z 2
_cell_length_a 7.7457
_cell_length_b 7.7457
_cell_length_c 6.0075
_cell_volume 312.137
_citation_journal_id_ASTM ZAACAB
_cod_data_source_file Mueller_ZAACAB_2004_107.cif
_cod_data_source_block F6Hg4O1
_cod_original_cell_volume 312.1374
_cod_original_formula_sum 'F6 Hg4 O1'
_cod_database_code 1529148

loop_
_symmetry_equiv_pos_as_xyz
x,y,z
x-y,x,z+1/2
-y,x-y,z
-x,-y,z+1/2
-x+y,-x,z
y,-x+y,z+1/2
y,x,z+1/2
-x+y,y,z
-x,-x+y,z+1/2
-y,-x,z
x-y,-y,z+1/2
x,x-y,z

loop_
_atom_site_label
_atom_site_type_symbol
_atom_site_fract_x
_atom_site_fract_y
_atom_site_fract_z
_atom_site_occupancy
_atom_site_U_iso_or_equiv
F1 F-1 0.268 0.134 0.403 1 0.0
F2 F-1 0.549 0.098 0.72 1 0.0
O1 O-2 0.6667 0.3333 0.12 1 0.0
Hg2 Hg+2 0.3614 0.1807 0 1 0.0
Hg1 Hg+2 0.6667 0.3333 0.4819 1 0.0
